data_4322908
loop_
_publ_author_name
'Takashi Fujihara'
'Jun Aonahata'
'Shigekazu Kumakura'
'Akira Nagasawa'
'Kazuhiro Murakami'
'Tasuku Ito'

_publ_contact_author_address
;    Department of Chemistry
     Faculty of Science
     Saitama University
     Urawa
     Saitama 338-8570
     Japan
;
_publ_contact_author_email nagasawa@chem.saitama-u.ac.jp
_publ_contact_author_fax '(81) 048 858 3700'
_publ_contact_author_name 'Dr. Akira Nagasawa'
_publ_contact_author_phone '(81) 048 858 3396'
_publ_section_title
;
 Kinetic Study on the Substitution of Dimethylacetamide for the Terminal
 Aqua Ligands in the Trinuclear Chromium(III) Complexes
 [Cr~3~(\m~3~-O)(\m-RCO~2~)~6~(H~2~O)~3~]^+^ (R = H, CH~3~, CH~3~CH~2~,
 CH~2~Cl, CHCl~2~, CH~3~OCH~2~, (CH~3~)~3~C, CH~2~ClCH~2~, and
 (CH~3~CH~2~)~2~CH). Elucidation of the Mechanism from the Activation
 Volumes and the Substituent Effects of Bridging Carboxylate Ligands
;
_journal_name_full 'Inorganic Chemistry'
_journal_page_first 3779
_journal_page_last 3784
_journal_paper_doi 10.1021/ic980001g
_journal_volume 37
_journal_year 1998
_chemical_formula_iupac 'C30 H44 O22 B1 Cr3'
_chemical_formula_moiety 'C30 H44 O22 B1 Cr3'
_chemical_formula_sum 'C30 H44 B Cr3 O22'
_chemical_formula_weight 923.45
_chemical_name_systematic
; ?

;
_space_group_IT_number 2
_symmetry_cell_setting triclinic
_symmetry_space_group_name_Hall '-P 1'
_symmetry_space_group_name_H-M 'P -1'
_atom_type_scat_source 'International Tables Vol.IV (1974)'
_cell_angle_alpha 79.369(6)
_cell_angle_beta 86.513(8)
_cell_angle_gamma 79.823(8)
_cell_formula_units_Z 2
_cell_length_a 9.2080(8)
_cell_length_b 14.721(2)
_cell_length_c 15.308(2)
_cell_measurement_reflns_used all
_cell_measurement_temperature 298
_cell_measurement_theta_max 31
_cell_measurement_theta_min 1
_cell_volume 2006.5(4)
_computing_cell_refinement 'DENZO(MAC Science, 1996)'
_computing_data_collection 'XDIP(MAC Science, 1996)'
_computing_data_reduction 'DENZO(MAC Science, 1996)'
_computing_molecular_graphics 'ORTEP(Johnson, 1970)'
_computing_publication_material 'Crystan GM(Mac Science, 1996)'
_computing_structure_refinement 'Crystan GM(Mac Science, 1996)'
_computing_structure_solution 'SIR92(Altomare et al., 1994)'
_diffrn_detector_area_resol_mean 10
_diffrn_measurement_device 'Mac Science DIP3000'
_diffrn_measurement_method 'Weissenberg method'
_diffrn_radiation_type 'Mo K\a'
_diffrn_radiation_wavelength 0.71073
_diffrn_reflns_limit_h_max 11
_diffrn_reflns_limit_h_min 0
_diffrn_reflns_limit_k_max 20
_diffrn_reflns_limit_k_min -20
_diffrn_reflns_limit_l_max 21
_diffrn_reflns_limit_l_min -21
_diffrn_reflns_number 9407
_diffrn_reflns_theta_full 31.00
_diffrn_reflns_theta_max 29.80
_exptl_absorpt_coefficient_mu 8.543
_exptl_absorpt_correction_type none
_exptl_crystal_colour Green
_exptl_crystal_density_diffrn 1.497
_exptl_crystal_density_method 'not measured'
_exptl_crystal_description Cube
_exptl_crystal_F_000 934
_exptl_crystal_size_max 0.2
_exptl_crystal_size_mid 0.2
_exptl_crystal_size_min 0.1
_refine_diff_density_max 0.65
_refine_diff_density_min -0.78
_refine_ls_extinction_method none
_refine_ls_goodness_of_fit_obs 2.784
_refine_ls_hydrogen_treatment noref
_refine_ls_number_parameters 505
_refine_ls_number_reflns 5884
_refine_ls_R_factor_obs 0.064
_refine_ls_shift/esd_max 0.0353
_refine_ls_shift/esd_mean 0.0126
_refine_ls_structure_factor_coef F
_refine_ls_weighting_details w=exp(5.00sin^2\Q/\L^2)/(\s^2(Fo)+0.005(Fo)^2)
_refine_ls_weighting_scheme calc
_refine_ls_wR_factor_obs 0.079
_reflns_number_observed 5884
_reflns_number_total 8643
_reflns_observed_criterion I>3.00\s(I)
_cod_data_source_file ic980001g_1.cif
_cod_data_source_block (1b).6H2O
_cod_original_formula_sum 'C30 H44 O22 B1 Cr3'
_cod_database_code 4322908

loop_
_symmetry_equiv_pos_as_xyz
+x,+y,+z
-x,-y,-z

loop_
_atom_site_aniso_label
_atom_site_aniso_U_11
_atom_site_aniso_U_22
_atom_site_aniso_U_33
_atom_site_aniso_U_12
_atom_site_aniso_U_13
_atom_site_aniso_U_23
Cr1 0.0342(3) 0.0302(2) 0.0311(2) -.0126(2) 0.0014(2) -.0098(2)
Cr2 0.0366(3) 0.0377(2) 0.0294(2) -.0128(2) 0.0023(2) -.0081(2)
Cr3 0.0310(3) 0.0357(2) 0.0351(2) -.0091(2) -.0027(2) -.0154(2)
O1 0.035(1) 0.033(1) 0.028(1) -0.012(1) 0.002(1) -0.014(1)
O2 0.050(1) 0.038(1) 0.051(1) -0.015(1) 0.007(1) -0.022(1)
O3 0.062(2) 0.048(1) 0.040(1) -0.015(1) 0.006(1) -0.019(1)
O4 0.034(1) 0.044(1) 0.041(1) -0.013(1) -0.006(1) -0.008(1)
O5 0.049(1) 0.063(2) 0.037(1) -0.015(1) -0.005(1) 0.001(1)
O6 0.054(2) 0.050(1) 0.045(1) -0.018(1) -0.007(1) 0.004(1)
O7 0.061(2) 0.052(1) 0.041(1) -0.015(1) -0.018(1) -0.005(1)
O8 0.047(1) 0.047(1) 0.046(1) -0.019(1) 0.012(1) -0.022(1)
O9 0.042(1) 0.069(2) 0.057(1) -0.015(1) 0.007(1) -0.040(1)
O10 0.056(1) 0.036(1) 0.061(2) -0.014(1) -0.010(1) -0.013(1)
O11 0.076(2) 0.038(1) 0.051(1) -0.021(1) 0.005(1) -0.007(1)
O12 0.036(1) 0.065(2) 0.043(1) -0.011(1) -0.004(1) -0.019(1)
O13 0.036(1) 0.072(2) 0.045(1) -0.010(1) 0.009(1) -0.022(1)
O14 0.055(1) 0.041(1) 0.060(2) -0.027(1) 0.012(1) -0.017(1)
O15 0.069(2) 0.073(2) 0.033(1) -0.029(1) 0.010(1) -0.008(1)
O16 0.047(1) 0.067(2) 0.060(2) -0.004(1) -0.015(1) -0.040(1)
O21 0.092(2) 0.077(2) 0.069(2) -0.036(2) 0.000(2) 0.004(2)
O22 0.185(5) 0.097(3) 0.077(3) -0.034(3) -0.017(3) -0.030(2)
O23 0.040(1) 0.088(2) 0.051(1) -0.017(1) -0.001(1) -0.026(1)
O24 0.073(2) 0.050(2) 0.078(2) -0.019(1) -0.002(1) -0.028(1)
O25 0.049(2) 0.069(2) 0.055(2) -0.009(1) 0.000(1) -0.007(1)
O26 0.320(9) 0.231(7) 0.076(3) -0.212(7) -0.034(4) -0.009(4)
C1 0.051(2) 0.039(2) 0.043(2) -0.009(1) -0.001(1) -0.017(1)
C2 0.047(2) 0.045(2) 0.046(2) -0.016(1) -0.006(1) -0.010(1)
C3 0.057(2) 0.048(2) 0.036(2) -0.012(1) -0.010(1) 0.001(1)
C4 0.040(2) 0.052(2) 0.047(2) -0.015(1) 0.008(1) -0.026(1)
C5 0.042(2) 0.037(2) 0.065(2) -0.014(1) -0.007(1) -0.007(1)
C6 0.038(2) 0.051(2) 0.047(2) -0.011(1) 0.000(1) -0.015(1)
C11 0.040(2) 0.038(1) 0.035(1) -0.010(1) -0.003(1) -0.006(1)
C12 0.059(2) 0.054(2) 0.041(2) -0.012(1) 0.002(1) -0.017(1)
C13 0.087(3) 0.064(2) 0.039(2) -0.020(2) 0.000(2) -0.017(2)
C14 0.105(3) 0.058(2) 0.038(2) -0.025(2) -0.021(2) -0.009(2)
C15 0.073(3) 0.060(2) 0.058(2) -0.008(2) -0.028(2) -0.010(2)
C16 0.053(2) 0.056(2) 0.044(2) -0.008(1) -0.013(1) -0.011(1)
C17 0.036(2) 0.032(1) 0.041(2) -0.007(1) -0.002(1) -0.012(1)
C18 0.040(2) 0.049(2) 0.042(2) -0.009(1) -0.003(1) -0.014(1)
C19 0.048(2) 0.062(2) 0.051(2) -0.011(1) -0.005(1) -0.022(2)
C20 0.043(2) 0.057(2) 0.077(3) -0.013(1) -0.004(2) -0.023(2)
C21 0.047(2) 0.052(2) 0.069(3) -0.016(2) 0.002(2) -0.002(2)
C22 0.045(2) 0.043(2) 0.054(2) -0.013(1) -0.002(1) -0.001(1)
C23 0.057(2) 0.032(1) 0.045(2) -0.006(1) -0.006(1) -0.010(1)
C24 0.078(3) 0.032(2) 0.053(2) -0.013(1) -0.005(2) -0.014(1)
C25 0.081(3) 0.040(2) 0.050(2) -0.025(2) -0.009(2) -0.007(1)
C26 0.066(2) 0.057(2) 0.049(2) -0.035(2) -0.005(2) -0.006(2)
C27 0.053(2) 0.049(2) 0.048(2) -0.021(1) -0.007(1) -0.009(1)
C28 0.046(2) 0.033(1) 0.029(1) -0.011(1) -0.008(1) -0.006(1)
C29 0.049(2) 0.034(1) 0.045(2) -0.002(1) 0.001(1) -0.005(1)
C30 0.055(2) 0.039(2) 0.069(2) -0.001(1) 0.009(2) -0.011(2)
C31 0.068(3) 0.047(2) 0.064(2) -0.007(2) 0.018(2) -0.023(2)
C32 0.053(2) 0.060(2) 0.045(2) -0.011(2) 0.010(1) -0.018(2)
C33 0.044(2) 0.045(2) 0.036(2) -0.011(1) -0.001(1) -0.010(1)
C34 0.037(2) 0.035(1) 0.033(1) -0.006(1) -0.004(1) -0.006(1)
B1 0.035(2) 0.033(1) 0.033(2) -0.007(1) -0.004(1) -0.007(1)

loop_
_atom_site_label
_atom_site_fract_x
_atom_site_fract_y
_atom_site_fract_z
_atom_site_U_iso_or_equiv
_atom_site_occupancy
_atom_site_thermal_displace_type
Cr1 0.21597(5) 0.26678(3) 0.65169(3) 0.0319(2) 1.000 Uij
Cr2 0.00345(5) 0.16035(3) 0.80540(3) 0.0349(2) 1.000 Uij
Cr3 -0.02056(5) 0.14515(3) 0.59441(3) 0.0339(2) 1.000 Uij
O1 0.0671(2) 0.1903(1) 0.6838(1) 0.0319(8) 1.000 Uij
O2 0.1344(3) 0.3602(2) 0.7259(2) 0.046(1) 1.000 Uij
O3 -0.0101(3) 0.2887(2) 0.8286(2) 0.050(1) 1.000 Uij
O4 0.3509(2) 0.1946(2) 0.7459(1) 0.040(1) 1.000 Uij
O5 0.2072(3) 0.1246(2) 0.8505(2) 0.051(1) 1.000 Uij
O6 0.1031(3) 0.3510(2) 0.5533(2) 0.051(1) 1.000 Uij
O7 -0.0636(3) 0.2709(2) 0.5184(2) 0.052(1) 1.000 Uij
O8 0.3268(3) 0.1883(2) 0.5701(2) 0.046(1) 1.000 Uij
O9 0.1651(3) 0.1077(2) 0.5304(2) 0.055(1) 1.000 Uij
O10 0.0008(3) 0.0137(2) 0.6579(2) 0.051(1) 1.000 Uij
O11 0.0057(3) 0.0268(2) 0.8019(2) 0.056(1) 1.000 Uij
O12 -0.2254(2) 0.1740(2) 0.6383(2) 0.048(1) 1.000 Uij
O13 -0.2095(3) 0.1896(2) 0.7797(2) 0.051(1) 1.000 Uij
O14 0.3765(3) 0.3466(2) 0.6195(2) 0.052(1) 1.000 Uij
O15 -0.0598(3) 0.1283(2) 0.9338(2) 0.059(1) 1.000 Uij
O16 -0.1067(3) 0.0961(2) 0.4958(2) 0.058(1) 1.000 Uij
O21 -0.2641(4) 0.0277(3) 0.9976(2) 0.081(2) 1.000 Uij
O22 0.0356(6) 0.1939(3) 1.0708(3) 0.120(3) 1.000 Uij
O23 -0.3860(3) 0.1337(2) 0.4602(2) 0.060(1) 1.000 Uij
O24 0.3382(3) 0.5225(2) 0.6520(2) 0.067(2) 1.000 Uij
O25 0.6029(3) 0.3233(2) 0.4977(2) 0.060(1) 1.000 Uij
O26 0.3684(9) 0.1006(5) 0.0834(3) 0.204(7) 1.000 Uij
C1 0.0458(4) 0.3573(2) 0.7906(2) 0.044(1) 1.000 Uij
C2 0.3284(4) 0.1436(2) 0.8180(2) 0.046(2) 1.000 Uij
C3 -0.0029(4) 0.3417(3) 0.5115(2) 0.048(2) 1.000 Uij
C4 0.2909(3) 0.1290(2) 0.5319(2) 0.046(2) 1.000 Uij
C5 0.0073(4) -0.0188(2) 0.7402(3) 0.049(2) 1.000 Uij
C6 -0.2798(3) 0.1924(2) 0.7113(2) 0.046(1) 1.000 Uij
C11 0.4792(3) 0.3164(2) 0.0913(2) 0.038(1) 1.000 Uij
C12 0.5754(4) 0.2717(3) 0.0320(2) 0.052(2) 1.000 Uij
C13 0.5367(5) 0.2712(3) -0.0550(3) 0.064(2) 1.000 Uij
C14 0.4003(6) 0.3155(3) -0.0852(3) 0.068(2) 1.000 Uij
C15 0.3000(5) 0.3593(3) -0.0275(3) 0.065(2) 1.000 Uij
C16 0.3413(4) 0.3583(3) 0.0596(2) 0.052(2) 1.000 Uij
C17 0.6989(3) 0.3252(2) 0.1994(2) 0.037(1) 1.000 Uij
C18 0.7856(3) 0.2873(2) 0.2735(2) 0.044(1) 1.000 Uij
C19 0.9262(4) 0.3070(3) 0.2818(3) 0.054(2) 1.000 Uij
C20 0.9877(4) 0.3675(3) 0.2144(3) 0.059(2) 1.000 Uij
C21 0.9039(4) 0.4066(3) 0.1398(3) 0.058(2) 1.000 Uij
C22 0.7634(4) 0.3858(2) 0.1321(2) 0.049(2) 1.000 Uij
C23 0.6137(4) 0.1255(2) 0.2472(2) 0.045(1) 1.000 Uij
C24 0.5903(5) 0.0346(2) 0.2840(3) 0.055(2) 1.000 Uij
C25 0.4538(5) 0.0182(3) 0.3160(3) 0.057(2) 1.000 Uij
C26 0.3365(4) 0.0941(3) 0.3111(3) 0.057(2) 1.000 Uij
C27 0.3601(4) 0.1848(3) 0.2744(2) 0.050(2) 1.000 Uij
C28 0.5010(3) 0.2043(2) 0.2423(2) 0.036(1) 1.000 Uij
C29 0.4051(4) 0.4856(2) 0.1950(2) 0.044(1) 1.000 Uij
C30 0.3286(4) 0.5603(2) 0.2340(3) 0.056(2) 1.000 Uij
C31 0.2754(5) 0.5442(3) 0.3203(3) 0.060(2) 1.000 Uij
C32 0.2960(4) 0.4548(3) 0.3683(2) 0.053(2) 1.000 Uij
C33 0.3698(3) 0.3801(2) 0.3291(2) 0.042(1) 1.000 Uij
C34 0.4276(3) 0.3930(2) 0.2413(2) 0.036(1) 1.000 Uij
B1 0.5261(4) 0.3092(2) 0.1938(2) 0.034(1) 1.000 Uij

loop_
_geom_angle_atom_site_label_1
_geom_angle_atom_site_label_2
_geom_angle_atom_site_label_3
_geom_angle
_geom_angle_site_symmetry_1
_geom_angle_site_symmetry_2
_geom_angle_site_symmetry_3
_geom_angle_publ_flag
O1 Cr1 O2 95.7(1) . . . yes
O1 Cr1 O4 94.0(1) . . . yes
O1 Cr1 O6 94.3(1) . . . yes
O1 Cr1 O8 95.2(1) . . . yes
O1 Cr1 O14 178.9(1) . . . yes
O2 Cr1 O4 92.2(1) . . . yes
O2 Cr1 O6 86.6(1) . . . yes
O2 Cr1 O8 169.1(1) . . . yes
O2 Cr1 O14 84.3(1) . . . yes
O4 Cr1 O6 171.6(1) . . . yes
O4 Cr1 O8 87.3(1) . . . yes
O4 Cr1 O14 84.9(1) . . . yes
O6 Cr1 O8 92.3(1) . . . yes
O6 Cr1 O14 86.8(2) . . . yes
O8 Cr1 O14 84.7(1) . . . yes
O1 Cr2 O3 94.7(1) . . . yes
O1 Cr2 O5 94.2(1) . . . yes
O1 Cr2 O11 94.4(1) . . . yes
O1 Cr2 O13 94.6(1) . . . yes
O1 Cr2 O15 179.0(1) . . . yes
O3 Cr2 O5 91.5(2) . . . yes
O3 Cr2 O11 170.9(2) . . . yes
O3 Cr2 O13 88.4(2) . . . yes
O3 Cr2 O15 85.3(2) . . . yes
O5 Cr2 O11 88.1(2) . . . yes
O5 Cr2 O13 171.1(1) . . . yes
O5 Cr2 O15 84.8(2) . . . yes
O11 Cr2 O13 90.6(2) . . . yes
O11 Cr2 O15 85.6(2) . . . yes
O13 Cr2 O15 86.3(2) . . . yes
O1 Cr3 O7 93.5(1) . . . yes
O1 Cr3 O9 95.7(1) . . . yes
O1 Cr3 O10 95.4(1) . . . yes
O1 Cr3 O12 96.4(1) . . . yes
O1 Cr3 O16 177.7(1) . . . yes
O7 Cr3 O9 94.1(2) . . . yes
O7 Cr3 O10 170.8(2) . . . yes
O7 Cr3 O12 84.7(2) . . . yes
O7 Cr3 O16 86.3(2) . . . yes
O9 Cr3 O10 87.2(2) . . . yes
O9 Cr3 O12 167.9(2) . . . yes
O9 Cr3 O16 82.1(2) . . . yes
O10 Cr3 O12 92.2(2) . . . yes
O10 Cr3 O16 84.8(2) . . . yes
O12 Cr3 O16 85.9(1) . . . yes
Cr1 O1 Cr2 120.2(1) . . . yes
Cr1 O1 Cr3 120.0(1) . . . yes
Cr2 O1 Cr3 119.8(1) . . . yes
Cr1 O2 O3 105.5(2) . . . yes
Cr1 O2 C1 131.8(3) . . . yes
O3 O2 C1 26.4(2) . . . yes
Cr2 O3 O2 106.5(2) . . . yes
Cr2 O3 C1 132.8(3) . . . yes
O2 O3 C1 26.3(2) . . . yes
Cr1 O4 O5 105.7(2) . . . yes
Cr1 O4 C2 132.1(3) . . . yes
O5 O4 C2 26.4(2) . . . yes
Cr2 O5 O4 105.9(2) . . . yes
Cr2 O5 C2 132.1(3) . . . yes
O4 O5 C2 26.3(2) . . . yes
Cr1 O6 O7 105.7(2) . . . yes
Cr1 O6 C3 131.9(3) . . . yes
O7 O6 C3 26.2(2) . . . yes
Cr3 O7 O6 105.4(2) . . . yes
Cr3 O7 C3 131.3(3) . . . yes
O6 O7 C3 26.0(2) . . . yes
Cr1 O8 O9 105.5(2) . . . yes
Cr1 O8 C4 131.8(3) . . . yes
O9 O8 C4 26.4(2) . . . yes
Cr3 O9 O8 106.0(2) . . . yes
Cr3 O9 C4 131.8(3) . . . yes
O8 O9 C4 26.0(2) . . . yes
Cr3 O10 O11 103.6(2) . . . yes
Cr3 O10 C5 130.0(3) . . . yes
O11 O10 C5 26.4(2) . . . yes
Cr2 O11 O10 107.1(2) . . . yes
Cr2 O11 C5 133.8(3) . . . yes
O10 O11 C5 26.7(2) . . . yes
Cr3 O12 O13 105.4(2) . . . yes
Cr3 O12 C6 132.3(3) . . . yes
O13 O12 C6 27.0(2) . . . yes
Cr2 O13 O12 105.9(2) . . . yes
Cr2 O13 C6 132.9(3) . . . yes
O12 O13 C6 27.0(2) . . . yes
O2 C1 O3 127.3(3) . . . yes
O4 C2 O5 127.3(4) . . . yes
O6 C3 O7 127.8(4) . . . yes
O8 C4 O9 127.6(4) . . . yes
O10 C5 O11 126.9(4) . . . yes
O12 C6 O13 126.0(3) . . . yes
C12 C11 C13 28.9(2) . . . yes
C12 C11 C15 87.1(3) . . . yes
C12 C11 C16 115.9(3) . . . yes
C12 C11 B1 120.3(3) . . . yes
C13 C11 C15 58.3(2) . . . yes
C13 C11 C16 87.0(3) . . . yes
C13 C11 B1 149.0(3) . . . yes
C15 C11 C16 28.8(2) . . . yes
C15 C11 B1 152.3(3) . . . yes
C16 C11 B1 123.6(3) . . . yes
C11 C12 C13 122.3(4) . . . yes
C11 C12 C14 92.8(3) . . . yes
C11 C12 C16 31.9(2) . . . yes
C13 C12 C14 29.5(3) . . . yes
C13 C12 C16 90.5(3) . . . yes
C14 C12 C16 61.0(2) . . . yes
C11 C13 C12 28.8(2) . . . yes
C11 C13 C14 91.5(3) . . . yes
C11 C13 C15 60.8(2) . . . yes
C12 C13 C14 120.3(4) . . . yes
C12 C13 C15 89.6(3) . . . yes
C14 C13 C15 30.7(3) . . . yes
C12 C14 C13 30.2(3) . . . yes
C12 C14 C15 88.9(3) . . . yes
C12 C14 C16 58.5(2) . . . yes
C13 C14 C15 119.1(4) . . . yes
C13 C14 C16 88.7(3) . . . yes
C15 C14 C16 30.4(3) . . . yes
C11 C15 C13 60.9(2) . . . yes
C11 C15 C14 91.1(3) . . . yes
C11 C15 C16 28.3(2) . . . yes
C13 C15 C14 30.2(3) . . . yes
C13 C15 C16 89.3(3) . . . yes
C14 C15 C16 119.4(4) . . . yes
C11 C16 C12 32.2(2) . . . yes
C11 C16 C14 92.7(3) . . . yes
C11 C16 C15 122.9(4) . . . yes
C12 C16 C14 60.5(2) . . . yes
C12 C16 C15 90.7(3) . . . yes
C14 C16 C15 30.2(3) . . . yes
C18 C17 C19 28.2(2) . . . yes
C18 C17 C21 86.3(3) . . . yes
C18 C17 C22 115.3(3) . . . yes
C18 C17 B1 123.1(3) . . . yes
C19 C17 C21 58.1(2) . . . yes
C19 C17 C22 87.0(3) . . . yes
C19 C17 B1 151.1(3) . . . yes
C21 C17 C22 28.9(2) . . . yes
C21 C17 B1 150.0(3) . . . yes
C22 C17 B1 121.4(3) . . . yes
C17 C18 C19 123.4(4) . . . yes
C17 C18 C20 93.5(3) . . . yes
C17 C18 C22 32.5(2) . . . yes
C19 C18 C20 29.9(3) . . . yes
C19 C18 C22 90.9(3) . . . yes
C20 C18 C22 61.1(2) . . . yes
C17 C19 C18 28.3(2) . . . yes
C17 C19 C20 91.9(3) . . . yes
C17 C19 C21 60.8(2) . . . yes
C18 C19 C20 120.3(4) . . . yes
C18 C19 C21 89.2(3) . . . yes
C20 C19 C21 31.1(3) . . . yes
C18 C20 C19 29.8(2) . . . yes
C18 C20 C21 87.9(3) . . . yes
C18 C20 C22 58.5(2) . . . yes
C19 C20 C21 117.7(4) . . . yes
C19 C20 C22 88.3(3) . . . yes
C21 C20 C22 29.4(2) . . . yes
C17 C21 C19 61.0(2) . . . yes
C17 C21 C20 92.2(3) . . . yes
C17 C21 C22 29.1(2) . . . yes
C19 C21 C20 31.2(3) . . . yes
C19 C21 C22 90.2(3) . . . yes
C20 C21 C22 121.4(4) . . . yes
C17 C22 C18 32.2(2) . . . yes
C17 C22 C20 92.7(3) . . . yes
C17 C22 C21 121.9(4) . . . yes
C18 C22 C20 60.4(2) . . . yes
C18 C22 C21 89.7(3) . . . yes
C20 C22 C21 29.2(3) . . . yes
C24 C23 C25 29.2(3) . . . yes
C24 C23 C27 90.2(3) . . . yes
C24 C23 C28 122.7(4) . . . yes
C25 C23 C27 61.0(2) . . . yes
C25 C23 C28 93.5(3) . . . yes
C27 C23 C28 32.5(2) . . . yes
C23 C24 C25 120.8(4) . . . yes
C23 C24 C26 89.8(3) . . . yes
C23 C24 C28 28.7(2) . . . yes
C25 C24 C26 31.0(2) . . . yes
C25 C24 C28 92.1(3) . . . yes
C26 C24 C28 61.1(2) . . . yes
C23 C25 C24 30.0(2) . . . yes
C23 C25 C26 88.9(3) . . . yes
C23 C25 C27 59.1(2) . . . yes
C24 C25 C26 118.9(4) . . . yes
C24 C25 C27 89.1(3) . . . yes
C26 C25 C27 29.8(2) . . . yes
C24 C26 C25 30.1(3) . . . yes
C24 C26 C27 90.2(3) . . . yes
C24 C26 C28 61.0(2) . . . yes
C25 C26 C27 120.3(4) . . . yes
C25 C26 C28 91.1(3) . . . yes
C27 C26 C28 29.1(2) . . . yes
C23 C27 C25 60.0(2) . . . yes
C23 C27 C26 89.9(3) . . . yes
C23 C27 C28 32.3(2) . . . yes
C25 C27 C26 29.9(3) . . . yes
C25 C27 C28 92.2(3) . . . yes
C26 C27 C28 122.2(4) . . . yes
C23 C28 C24 28.6(2) . . . yes
C23 C28 C26 86.5(3) . . . yes
C23 C28 C27 115.2(3) . . . yes
C23 C28 B1 122.5(3) . . . yes
C24 C28 C26 57.9(2) . . . yes
C24 C28 C27 86.6(3) . . . yes
C24 C28 B1 151.0(3) . . . yes
C26 C28 C27 28.7(2) . . . yes
C26 C28 B1 150.6(3) . . . yes
C27 C28 B1 122.0(3) . . . yes
C30 C29 C31 29.5(3) . . . yes
C30 C29 C33 89.6(3) . . . yes
C30 C29 C34 121.9(4) . . . yes
C31 C29 C33 60.1(2) . . . yes
C31 C29 C34 92.4(3) . . . yes
C33 C29 C34 32.3(2) . . . yes
C29 C30 C31 120.3(4) . . . yes
C29 C30 C32 90.3(3) . . . yes
C29 C30 C34 29.0(2) . . . yes
C31 C30 C32 30.1(3) . . . yes
C31 C30 C34 91.3(3) . . . yes
C32 C30 C34 61.2(2) . . . yes
C29 C31 C30 30.2(2) . . . yes
C29 C31 C32 89.5(3) . . . yes
C29 C31 C33 59.2(2) . . . yes
C30 C31 C32 119.7(4) . . . yes
C30 C31 C33 89.4(3) . . . yes
C32 C31 C33 30.3(2) . . . yes
C30 C32 C31 30.2(3) . . . yes
C30 C32 C33 89.9(3) . . . yes
C30 C32 C34 61.0(2) . . . yes
C31 C32 C33 120.1(4) . . . yes
C31 C32 C34 91.2(3) . . . yes
C33 C32 C34 28.9(2) . . . yes
C29 C33 C31 60.6(2) . . . yes
C29 C33 C32 90.2(3) . . . yes
C29 C33 C34 32.1(2) . . . yes
C31 C33 C32 29.6(2) . . . yes
C31 C33 C34 92.7(3) . . . yes
C32 C33 C34 122.3(3) . . . yes
C29 C34 C30 29.1(2) . . . yes
C29 C34 C32 86.9(3) . . . yes
C29 C34 C33 115.6(3) . . . yes
C29 C34 B1 119.6(3) . . . yes
C30 C34 C32 57.8(2) . . . yes
C30 C34 C33 86.5(3) . . . yes
C30 C34 B1 148.6(3) . . . yes
C32 C34 C33 28.8(2) . . . yes
C32 C34 B1 153.2(3) . . . yes
C33 C34 B1 124.7(3) . . . yes
C11 B1 C17 111.8(3) . . . yes
C11 B1 C28 104.1(3) . . . yes
C11 B1 C34 111.9(3) . . . yes
C17 B1 C28 112.4(3) . . . yes
C17 B1 C34 104.1(3) . . . yes
C28 B1 C34 112.8(3) . . . yes

loop_
_geom_bond_atom_site_label_1
_geom_bond_atom_site_label_2
_geom_bond_distance
_geom_bond_site_symmetry_1
_geom_bond_site_symmetry_2
_geom_bond_publ_flag
Cr1 O1 1.910(2) . . yes
Cr1 O2 1.963(3) . . yes
Cr1 O4 1.985(3) . . yes
Cr1 O6 1.982(3) . . yes
Cr1 O8 1.974(3) . . yes
Cr1 O14 2.029(3) . . yes
Cr2 O1 1.913(2) . . yes
Cr2 O3 1.967(3) . . yes
Cr2 O5 1.987(3) . . yes
Cr2 O11 1.973(3) . . yes
Cr2 O13 1.979(3) . . yes
Cr2 O15 2.011(3) . . yes
Cr3 O1 1.903(2) . . yes
Cr3 O7 1.985(3) . . yes
Cr3 O9 1.962(3) . . yes
Cr3 O10 1.980(3) . . yes
Cr3 O12 1.963(3) . . yes
O2 C1 1.243(5) . . yes
O3 C1 1.246(5) . . yes
O4 C2 1.243(5) . . yes
O5 C2 1.250(5) . . yes
O6 C3 1.240(5) . . yes
O7 C3 1.252(5) . . yes
O8 C4 1.235(4) . . yes
O9 C4 1.255(4) . . yes
O10 C5 1.264(5) . . yes
O11 C5 1.254(5) . . yes
O12 C6 1.253(5) . . yes
O13 C6 1.256(5) . . yes
C11 C12 1.399(5) . . yes
C11 C16 1.384(5) . . yes
C11 B1 1.633(5) . . yes
C12 C13 1.401(6) . . yes
C13 C14 1.373(7) . . yes
C14 C15 1.396(7) . . yes
C15 C16 1.404(6) . . yes
C17 C18 1.399(5) . . yes
C17 C22 1.408(5) . . yes
C17 B1 1.658(5) . . yes
C18 C19 1.393(5) . . yes
C19 C20 1.395(6) . . yes
C20 C21 1.392(6) . . yes
C21 C22 1.399(5) . . yes
C23 C24 1.401(5) . . yes
C23 C28 1.407(5) . . yes
C24 C25 1.366(6) . . yes
C25 C26 1.404(6) . . yes
C26 C27 1.399(6) . . yes
C27 C28 1.417(5) . . yes
C28 B1 1.635(5) . . yes
C29 C30 1.406(5) . . yes
C29 C34 1.402(5) . . yes
C30 C31 1.375(7) . . yes
C31 C32 1.370(6) . . yes
C32 C33 1.400(5) . . yes
C33 C34 1.408(5) . . yes
C34 B1 1.651(5) . . yes
